data_7132795
loop_
_publ_author_name
'Onn, Chee S.'
'Hill, Anthony F.'

_publ_section_title
;
 Carbon-chalcogen wires: alkynyltellurolatocarbynes.
;
_journal_issue 26
_journal_name_full 'Chemical communications (Cambridge, England)'
_journal_page_first 3555
_journal_page_last 3558
_journal_paper_doi 10.1039/d4cc00303a
_journal_volume 60
_journal_year 2024
_chemical_formula_moiety 'C20 H28 Au B Cl4 N6 O2 S Te W, C H2 Cl2'
_chemical_formula_sum 'C21 H30 Au B Cl6 N6 O2 S Te W'
_chemical_formula_weight 1162.49
_chemical_name_common 'Thesis - Compound A.14 - CO19a'
_chemical_name_systematic CO19a
_space_group_crystal_system triclinic
_space_group_IT_number 2
_space_group_name_Hall '-P 1'
_space_group_name_H-M_alt 'P -1'
_atom_sites_solution_hydrogens mixed
_audit_creation_date 2020-09-02
_audit_creation_method
;
Olex2 1.3
(compiled 2020.07.31 svn.rc2a77460 for OlexSys, GUI svn.r6145)
;
_audit_update_record
;
2020-09-21 deposited with the CCDC.	2024-02-20 downloaded from the CCDC.
;
_cell_angle_alpha 89.093(4)
_cell_angle_beta 89.186(3)
_cell_angle_gamma 77.275(3)
_cell_formula_units_Z 2
_cell_length_a 11.1523(4)
_cell_length_b 11.1610(5)
_cell_length_c 14.3505(6)
_cell_measurement_reflns_used 3688
_cell_measurement_temperature 150.01(10)
_cell_measurement_theta_max 70.7210
_cell_measurement_theta_min 4.0550
_cell_volume 1742.02(13)
_computing_cell_refinement 'CrysAlisPro 1.171.40.36a (Rigaku OD, 2018)'
_computing_data_collection 'CrysAlisPro 1.171.40.36a (Rigaku OD, 2018)'
_computing_data_reduction 'CrysAlisPro 1.171.40.36a (Rigaku OD, 2018)'
_computing_molecular_graphics 'Olex2 1.3 (Dolomanov et al., 2009)'
_computing_publication_material 'Olex2 1.3 (Dolomanov et al., 2009)'
_computing_structure_refinement 'SHELXL 2018/3 (Sheldrick, 2015)'
_computing_structure_solution 'SHELXT 2018/2 (Sheldrick, 2018)'
_diffrn_ambient_environment N~2~
_diffrn_ambient_temperature 150.01(10)
_diffrn_detector 'CCD plate'
_diffrn_detector_area_resol_mean 8.1297
_diffrn_detector_type EosS2
_diffrn_measured_fraction_theta_full 0.988
_diffrn_measured_fraction_theta_max 0.959
_diffrn_measurement_details
;
List of Runs (angles in degrees, time in seconds):

  # Type    Start    End  Width  t~exp~   \w     \q     \k     \f   Frames
#--------------------------------------------------------------------------
  1  \w    -54.00  27.00   1.00    5.50    --  -35.78  38.00-180.00   81
  2  \w    -85.00  29.00   1.00    5.50    --  -35.78   0.00 150.00  114
  3  \w    -55.00  26.00   1.00    5.50    --  -35.78  38.00  30.00   81
  4  \w     27.00  89.00   1.00    5.50    --   35.78-125.00 -90.00   62
  5  \w     27.00  87.00   1.00    5.50    --   35.78-125.00  90.00   60
  6  \w     44.00 106.00   1.00   35.00    --  105.15 -95.00 150.00   62
  7  \w     35.00 123.00   1.00   35.00    --  105.15 -30.00-180.00   88
  8  \w     35.00 125.00   1.00   35.00    --  105.15 -30.00  90.00   90
  9  \w     90.00 172.00   1.00   35.00    --  105.15  61.00 120.00   82
 10  \w     72.00 106.00   1.00   35.00    --  105.15 -95.00  60.00   34
 11  \w     76.00 109.00   1.00   35.00    --  105.15-111.00 -90.00   33
 12  \w     36.00 106.00   1.00   35.00    --  105.15 -95.00 -30.00   70
 13  \w    111.00 165.00   1.00   35.00    --  105.15  77.00 150.00   54
 14  \w     38.00 120.00   1.00   35.00    --  105.15 -61.00-180.00   82
 15  \w     39.00 122.00   1.00   35.00    --  105.15 -61.00   0.00   83
 16  \w     34.00 127.00   1.00   35.00    --  105.15 -15.00 -30.00   93
;
_diffrn_measurement_device 'four-circle diffractometer'
_diffrn_measurement_device_type 'SuperNova, Dual, Cu at home/near, EosS2'
_diffrn_measurement_method '\w scans'
_diffrn_orient_matrix_type 'CrysAlisPro convention (1999,Acta A55,543-557)'
_diffrn_orient_matrix_UB_11 -0.0544266000
_diffrn_orient_matrix_UB_12 0.1334094000
_diffrn_orient_matrix_UB_13 -0.0311096000
_diffrn_orient_matrix_UB_21 -0.0271312000
_diffrn_orient_matrix_UB_22 -0.0454926000
_diffrn_orient_matrix_UB_23 -0.0966091000
_diffrn_orient_matrix_UB_31 -0.1279055000
_diffrn_orient_matrix_UB_32 -0.0126335000
_diffrn_orient_matrix_UB_33 0.0350368000
_diffrn_radiation_monochromator mirror
_diffrn_radiation_probe x-ray
_diffrn_radiation_type 'Cu K\a'
_diffrn_radiation_wavelength 1.54184
_diffrn_reflns_av_R_equivalents 0.0452
_diffrn_reflns_av_unetI/netI 0.0833
_diffrn_reflns_Laue_measured_fraction_full 0.988
_diffrn_reflns_Laue_measured_fraction_max 0.959
_diffrn_reflns_limit_h_max 9
_diffrn_reflns_limit_h_min -13
_diffrn_reflns_limit_k_max 13
_diffrn_reflns_limit_k_min -13
_diffrn_reflns_limit_l_max 17
_diffrn_reflns_limit_l_min -16
_diffrn_reflns_number 9740
_diffrn_reflns_point_group_measured_fraction_full 0.988
_diffrn_reflns_point_group_measured_fraction_max 0.959
_diffrn_reflns_theta_full 67.684
_diffrn_reflns_theta_max 71.039
_diffrn_reflns_theta_min 4.061
_diffrn_source 'micro-focus sealed X-ray tube'
_diffrn_source_type 'SuperNova (Cu) X-ray Source'
_exptl_absorpt_coefficient_mu 25.339
_exptl_absorpt_correction_T_max 1.00000
_exptl_absorpt_correction_T_min 0.53948
_exptl_absorpt_correction_type multi-scan
_exptl_absorpt_process_details
;
CrysAlisPro 1.171.40.36a (Rigaku Oxford Diffraction, 2018)
Empirical absorption correction using spherical harmonics,
 implemented in SCALE3 ABSPACK scaling algorithm.
;
_exptl_crystal_colour 'clear light orange'
_exptl_crystal_colour_lustre clear
_exptl_crystal_colour_modifier light
_exptl_crystal_colour_primary orange
_exptl_crystal_density_diffrn 2.216
_exptl_crystal_description plate
_exptl_crystal_F_000 1084
_exptl_crystal_size_max 0.147
_exptl_crystal_size_mid 0.063
_exptl_crystal_size_min 0.043
_refine_diff_density_max 5.186
_refine_diff_density_min -2.355
_refine_diff_density_rms 0.262
_refine_ls_extinction_method none
_refine_ls_goodness_of_fit_ref 1.075
_refine_ls_hydrogen_treatment mixed
_refine_ls_matrix_type full
_refine_ls_number_parameters 343
_refine_ls_number_reflns 6466
_refine_ls_number_restraints 1
_refine_ls_restrained_S_all 1.075
_refine_ls_R_factor_all 0.0873
_refine_ls_R_factor_gt 0.0632
_refine_ls_shift/su_max 0.001
_refine_ls_shift/su_mean 0.000
_refine_ls_structure_factor_coef Fsqd
_refine_ls_weighting_details 'w=1/[\s^2^(Fo^2^)+(0.0802P)^2^+23.9392P] where P=(Fo^2^+2Fc^2^)/3'
_refine_ls_weighting_scheme calc
_refine_ls_wR_factor_gt 0.1730
_refine_ls_wR_factor_ref 0.1831
_reflns_Friedel_coverage 0.000
_reflns_number_gt 4649
_reflns_number_total 6466
_reflns_threshold_expression 'I > 2\s(I)'
_cod_data_source_file d4cc00303a2.cif
_cod_data_source_block co19_wtetms_aucl-forcehemisphere_scale
_cod_depositor_comments 'Adding full bibliography for 7132794--7132799.cif.'
_cod_database_code 7132795
_shelx_shelxl_version_number 2018/3
_chemical_oxdiff_formula 'C21 H30 B1 N6 S1 Te1 Cl6'
_chemical_oxdiff_usercomment 'D/H crude dirty'
_shelx_space_group_comment
;
The symmetry employed for this shelxl refinement is uniquely defined
by the following loop, which should always be used as a source of
symmetry information in preference to the above space-group names.
They are only intended as comments.
;
_reflns_odcompleteness_completeness 99.01
_reflns_odcompleteness_iscentric 1
_reflns_odcompleteness_theta 66.49
_olex2_refinement_description
;
1. Fixed Uiso
 At 1.2 times of:
  All C(H) groups, All C(H,H) groups
 At 1.5 times of:
  All C(H,H,H) groups
2. Restrained distances
 B1-H1
 1.15 with sigma of 0.02
3. Uiso/Uaniso restraints and constraints
Uanis(C1) = Uanis(C2) = Uanis(C3)
Uanis(Cl3) = Uanis(Cl4) = Uanis(Cl1) = Uanis(Cl2)
4.a Secondary CH2 refined with riding coordinates:
 C1A(H1AA,H1AB)
4.b Aromatic/amide H refined with riding coordinates:
 C11(H11), C6(H6), C16(H16)
4.c Idealised Me refined as rotating group:
 C20(H20A,H20B,H20C), C8(H8A,H8B,H8C), C4(H4A,H4B,H4C), C9(H9A,H9B,H9C),
 C14(H14A,H14B,H14C), C13(H13A,H13B,H13C), C19(H19A,H19B,H19C), C18(H18A,H18B,
 H18C)
;
_ins_header
;
TITL CO_WTeTMS_AuCl-force hemisphere_scale in P-1 
REM P-1 (#2 in standard setting)
CELL 1.54184  11.152260  11.161028  14.350530  89.0934  89.1856  77.2752
ZERR    5.00   0.000396   0.000501   0.000635   0.0036   0.0033   0.0034
LATT  1
SFAC C H B N S Cl Te
UNIT 105.00 150.00 5.00 30.00 5.00 30.00 5.00
TREF
HKLF 4
END
;
_olex2_submission_special_instructions 'No special instructions were received'
_oxdiff_exptl_absorpt_empirical_details
;
Empirical correction (ABSPACK) includes:
- Absorption correction using spherical harmonics
- Frame scaling
;
_oxdiff_exptl_absorpt_empirical_full_max 1.674
_oxdiff_exptl_absorpt_empirical_full_min 0.585

loop_
_space_group_symop_operation_xyz
'x, y, z'
'-x, -y, -z'

loop_
_atom_site_label
_atom_site_type_symbol
_atom_site_fract_x
_atom_site_fract_y
_atom_site_fract_z
_atom_site_U_iso_or_equiv
_atom_site_adp_type
_atom_site_occupancy
_atom_site_site_symmetry_order
_atom_site_calc_flag
_atom_site_refinement_flags_posn
_atom_site_refinement_flags_adp
_atom_site_refinement_flags_occupancy
_atom_site_disorder_assembly
_atom_site_disorder_group
Au1 Au 0.80927(6) 0.54990(6) 0.08411(4) 0.03431(19) Uani 1 1 d . . . A 1
W1 W 0.72047(6) 0.63615(6) 0.25845(4) 0.02876(19) Uani 1 1 d . . . . .
Te1 Te 0.66075(10) 0.86007(9) 0.04408(7) 0.0377(3) Uani 1 1 d . . . . .
Cl4 Cl 0.4538(4) 0.8102(4) 0.0345(3) 0.0488(5) Uani 1 1 d . . . . .
Cl1 Cl 0.7421(4) 0.6909(4) -0.0833(3) 0.0488(5) Uani 1 1 d . . . B 2
S1 S 0.9199(4) 0.3583(4) 0.0371(3) 0.0407(9) Uani 1 1 d . . . . .
Cl2 Cl 0.8693(4) 0.9015(4) 0.0656(3) 0.0488(5) Uani 1 1 d . . . . .
Cl3 Cl 0.5797(4) 0.9911(4) 0.1732(3) 0.0488(5) Uani 1 1 d . . . . .
Cl2A Cl 0.2937(9) 1.0790(9) 0.3238(6) 0.116(3) Uani 1 1 d . . . . .
Cl1A Cl 0.1210(9) 0.9549(9) 0.2347(8) 0.121(3) Uani 1 1 d . . . . .
O1 O 0.4411(10) 0.7747(11) 0.2620(8) 0.041(3) Uani 1 1 d . . . . .
N4 N 0.7033(12) 0.3733(11) 0.3226(8) 0.029(3) Uani 1 1 d . . . . .
N3 N 0.6566(12) 0.4638(11) 0.2598(8) 0.031(3) Uani 1 1 d . . . . .
N1 N 0.6774(13) 0.6343(12) 0.4090(9) 0.035(3) Uani 1 1 d . . . . .
N5 N 0.8981(13) 0.5188(12) 0.3045(9) 0.035(3) Uani 1 1 d . . . . .
O2 O 0.8348(13) 0.8605(11) 0.3083(10) 0.055(3) Uani 1 1 d . . . . .
N2 N 0.6946(11) 0.5208(11) 0.4537(8) 0.029(3) Uani 1 1 d . . . . .
N6 N 0.8967(12) 0.4316(12) 0.3730(9) 0.033(3) Uani 1 1 d . . . . .
C1 C 0.7145(17) 0.7108(15) 0.1374(11) 0.040(2) Uani 1 1 d . . . . .
C11 C 0.5908(16) 0.2950(14) 0.2256(12) 0.038(4) Uani 1 1 d . . . . .
H11 H 0.551396 0.240881 0.196297 0.046 Uiso 1 1 calc R U . . .
C2 C 0.5397(17) 0.7280(15) 0.2602(11) 0.040(2) Uani 1 1 d . . . . .
C7 C 0.6471(15) 0.5351(16) 0.5392(11) 0.037(3) Uani 1 1 d . . . . .
C10 C 0.5878(15) 0.4164(15) 0.1992(10) 0.034(3) Uani 1 1 d . . . . .
C20 C 0.9543(17) 0.2678(18) 0.1425(14) 0.048(4) Uani 1 1 d . . . . .
H20A H 1.010151 0.300941 0.179446 0.072 Uiso 1 1 calc R U . . .
H20B H 0.991431 0.184486 0.126855 0.072 Uiso 1 1 calc R U . . .
H20C H 0.879782 0.269948 0.177317 0.072 Uiso 1 1 calc R U . . .
C6 C 0.5984(15) 0.6586(15) 0.5526(10) 0.036(3) Uani 1 1 d . . . . .
H6 H 0.560345 0.694835 0.606376 0.043 Uiso 1 1 calc R U . . .
C3 C 0.7901(17) 0.7846(15) 0.2887(11) 0.040(2) Uani 1 1 d . . . . .
C5 C 0.6173(16) 0.7174(15) 0.4706(13) 0.041(4) Uani 1 1 d . . . . .
C15 C 1.0143(14) 0.5208(15) 0.2875(12) 0.035(3) Uani 1 1 d . . . . .
C12 C 0.6644(17) 0.2703(14) 0.3046(11) 0.038(4) Uani 1 1 d . . . . .
C8 C 0.6470(18) 0.4296(18) 0.6065(11) 0.045(4) Uani 1 1 d . . . . .
H8A H 0.599098 0.376230 0.581351 0.068 Uiso 1 1 calc R U . . .
H8B H 0.611872 0.461042 0.665002 0.068 Uiso 1 1 calc R U . . .
H8C H 0.729803 0.384425 0.615761 0.068 Uiso 1 1 calc R U . . .
C17 C 1.0115(17) 0.3804(16) 0.3959(12) 0.042(4) Uani 1 1 d . . . . .
C16 C 1.0893(17) 0.4319(19) 0.3439(14) 0.050(4) Uani 1 1 d . . . . .
H16 H 1.174770 0.412483 0.345227 0.060 Uiso 1 1 calc R U . . .
C4 C 0.585(2) 0.8537(16) 0.4506(14) 0.051(5) Uani 1 1 d . . . . .
H4A H 0.657782 0.880520 0.431000 0.076 Uiso 1 1 calc R U . . .
H4B H 0.552009 0.896461 0.505952 0.076 Uiso 1 1 calc R U . . .
H4C H 0.525217 0.871034 0.402023 0.076 Uiso 1 1 calc R U . . .
C9 C 0.5170(15) 0.4865(16) 0.1220(11) 0.040(4) Uani 1 1 d . . . . .
H9A H 0.481581 0.568488 0.141988 0.059 Uiso 1 1 calc R U . . .
H9B H 0.452680 0.446888 0.104399 0.059 Uiso 1 1 calc R U . . .
H9C H 0.570682 0.489525 0.069582 0.059 Uiso 1 1 calc R U . . .
C14 C 1.0577(17) 0.6027(19) 0.2170(14) 0.048(4) Uani 1 1 d . . . . .
H14A H 1.072580 0.561351 0.158437 0.073 Uiso 1 1 calc R U . . .
H14B H 1.132344 0.622295 0.238035 0.073 Uiso 1 1 calc R U . . .
H14C H 0.995924 0.677030 0.209358 0.073 Uiso 1 1 calc R U . . .
C13 C 0.701(2) 0.1553(15) 0.3602(13) 0.054(5) Uani 1 1 d . . . . .
H13A H 0.786953 0.121899 0.351992 0.081 Uiso 1 1 calc R U . . .
H13B H 0.655180 0.096894 0.339816 0.081 Uiso 1 1 calc R U . . .
H13C H 0.682859 0.172519 0.424926 0.081 Uiso 1 1 calc R U . . .
B1 B 0.7707(17) 0.4047(16) 0.4080(12) 0.033(4) Uani 1 1 d D . . . .
C19 C 0.808(2) 0.283(2) -0.0106(16) 0.060(5) Uani 1 1 d . . . . .
H19A H 0.742582 0.285047 0.033746 0.090 Uiso 1 1 calc R U . . .
H19B H 0.846461 0.199515 -0.024290 0.090 Uiso 1 1 calc R U . . .
H19C H 0.775755 0.325038 -0.066859 0.090 Uiso 1 1 calc R U . . .
C1A C 0.242(2) 1.029(3) 0.220(2) 0.076(7) Uani 1 1 d . . . . .
H1AA H 0.216206 1.098751 0.178679 0.091 Uiso 1 1 calc R U . . .
H1AB H 0.310104 0.972698 0.190153 0.091 Uiso 1 1 calc R U . . .
C18 C 1.0411(19) 0.282(2) 0.4714(14) 0.058(5) Uani 1 1 d . . . . .
H18A H 1.002701 0.313542 0.528910 0.087 Uiso 1 1 calc R U . . .
H18B H 1.128522 0.258705 0.479292 0.087 Uiso 1 1 calc R U . . .
H18C H 1.010810 0.211663 0.453674 0.087 Uiso 1 1 calc R U . . .
H1 H 0.791(17) 0.326(12) 0.462(10) 0.05(5) Uiso 1 1 d D . . . .

loop_
_atom_site_aniso_label
_atom_site_aniso_U_11
_atom_site_aniso_U_22
_atom_site_aniso_U_33
_atom_site_aniso_U_23
_atom_site_aniso_U_13
_atom_site_aniso_U_12
Au1 0.0344(4) 0.0367(3) 0.0313(3) -0.0001(2) -0.0034(3) -0.0066(3)
W1 0.0320(4) 0.0256(3) 0.0273(3) 0.0027(2) -0.0083(3) -0.0029(3)
Te1 0.0420(6) 0.0332(5) 0.0363(5) 0.0081(4) -0.0042(4) -0.0053(4)
Cl4 0.0510(13) 0.0489(11) 0.0470(11) 0.0015(9) -0.0039(9) -0.0121(9)
Cl1 0.0510(13) 0.0489(11) 0.0470(11) 0.0015(9) -0.0039(9) -0.0121(9)
S1 0.038(2) 0.041(2) 0.043(2) -0.0067(17) -0.0021(17) -0.0078(17)
Cl2 0.0510(13) 0.0489(11) 0.0470(11) 0.0015(9) -0.0039(9) -0.0121(9)
Cl3 0.0510(13) 0.0489(11) 0.0470(11) 0.0015(9) -0.0039(9) -0.0121(9)
Cl2A 0.113(6) 0.128(7) 0.094(5) -0.050(5) -0.012(5) 0.007(5)
Cl1A 0.096(6) 0.098(6) 0.173(10) 0.026(6) -0.008(6) -0.036(5)
O1 0.026(6) 0.047(7) 0.048(7) 0.009(5) 0.005(5) -0.004(5)
N4 0.036(7) 0.022(5) 0.029(6) 0.005(5) -0.010(5) -0.007(5)
N3 0.037(7) 0.030(6) 0.026(6) 0.003(5) -0.009(5) -0.006(5)
N1 0.044(8) 0.031(6) 0.027(6) -0.002(5) 0.007(6) 0.001(6)
N5 0.040(8) 0.031(6) 0.030(6) 0.004(5) -0.018(6) 0.003(5)
O2 0.064(9) 0.033(6) 0.069(9) -0.004(6) -0.013(7) -0.016(6)
N2 0.027(6) 0.032(6) 0.029(6) 0.002(5) -0.004(5) -0.005(5)
N6 0.028(7) 0.035(7) 0.034(6) 0.007(5) -0.012(5) -0.001(5)
C1 0.051(6) 0.030(4) 0.035(5) -0.005(4) 0.000(4) 0.000(4)
C11 0.046(10) 0.031(8) 0.041(8) -0.005(6) -0.010(7) -0.015(7)
C2 0.051(6) 0.030(4) 0.035(5) -0.005(4) 0.000(4) 0.000(4)
C7 0.034(8) 0.053(10) 0.026(7) 0.007(7) -0.009(6) -0.013(7)
C10 0.039(9) 0.037(8) 0.028(7) 0.000(6) -0.011(6) -0.012(7)
C20 0.037(10) 0.048(10) 0.053(10) 0.012(8) -0.002(8) 0.001(8)
C6 0.033(8) 0.045(9) 0.025(7) -0.003(6) -0.005(6) 0.002(7)
C3 0.051(6) 0.030(4) 0.035(5) -0.005(4) 0.000(4) 0.000(4)
C5 0.037(9) 0.029(8) 0.053(10) -0.014(7) -0.010(8) 0.001(7)
C15 0.025(8) 0.040(8) 0.044(9) 0.002(7) -0.009(6) -0.012(6)
C12 0.056(11) 0.023(7) 0.032(8) 0.002(6) -0.006(7) -0.007(7)
C8 0.053(11) 0.062(11) 0.026(7) 0.007(7) -0.007(7) -0.023(9)
C17 0.046(10) 0.038(9) 0.038(8) 0.007(7) -0.017(8) 0.001(7)
C16 0.032(9) 0.059(11) 0.056(11) 0.006(9) -0.015(8) -0.001(8)
C4 0.064(13) 0.036(9) 0.049(10) -0.011(8) -0.003(9) -0.002(8)
C9 0.035(9) 0.051(10) 0.037(8) 0.007(7) -0.015(7) -0.018(7)
C14 0.036(9) 0.059(11) 0.052(10) 0.017(9) -0.008(8) -0.015(8)
C13 0.095(16) 0.023(8) 0.045(10) 0.007(7) -0.026(10) -0.012(9)
B1 0.035(9) 0.031(8) 0.028(8) -0.003(7) -0.003(7) 0.001(7)
C19 0.053(12) 0.064(13) 0.062(13) -0.025(10) -0.005(10) -0.008(10)
C1A 0.055(14) 0.088(18) 0.085(18) 0.017(14) -0.011(12) -0.016(13)
C18 0.049(12) 0.063(12) 0.052(11) 0.024(10) -0.011(9) 0.010(9)

loop_
_atom_type_symbol
_atom_type_description
_atom_type_scat_dispersion_real
_atom_type_scat_dispersion_imag
_atom_type_scat_source
C C 0.0181 0.0091 'International Tables Vol C Tables 4.2.6.8 and 6.1.1.4'
H H 0.0000 0.0000 'International Tables Vol C Tables 4.2.6.8 and 6.1.1.4'
Au Au -4.4197 7.2980 'International Tables Vol C Tables 4.2.6.8 and 6.1.1.4'
B B 0.0090 0.0039 'International Tables Vol C Tables 4.2.6.8 and 6.1.1.4'
Cl Cl 0.3639 0.7018 'International Tables Vol C Tables 4.2.6.8 and 6.1.1.4'
N N 0.0311 0.0180 'International Tables Vol C Tables 4.2.6.8 and 6.1.1.4'
O O 0.0492 0.0322 'International Tables Vol C Tables 4.2.6.8 and 6.1.1.4'
S S 0.3331 0.5567 'International Tables Vol C Tables 4.2.6.8 and 6.1.1.4'
Te Te -0.1759 6.3531 'International Tables Vol C Tables 4.2.6.8 and 6.1.1.4'
W W -5.4734 5.5774 'International Tables Vol C Tables 4.2.6.8 and 6.1.1.4'

loop_
_exptl_crystal_face_index_h
_exptl_crystal_face_index_k
_exptl_crystal_face_index_l
_exptl_crystal_face_perp_dist
-3 -2 -8 0.0541
4 2 8 0.0658
-7 -2 4 0.0297
6 2 -5 0.0268
-3 -5 -6 0.0442
2 5 6 0.0518
-7 -1 4 0.0260
5 -1 -6 0.0189
-1 -7 -2 0.0188
0 7 2 0.0203

loop_
_geom_angle_atom_site_label_1
_geom_angle_atom_site_label_2
_geom_angle_atom_site_label_3
_geom_angle
_geom_angle_site_symmetry_1
_geom_angle_site_symmetry_3
_geom_angle_publ_flag
S1 Au1 W1 131.38(11) . . ?
C1 Au1 W1 43.3(5) . . ?
C1 Au1 S1 174.7(5) . . ?
N3 W1 Au1 81.2(3) . . ?
N3 W1 N1 83.6(5) . . ?
N3 W1 N5 84.6(5) . . ?
N1 W1 Au1 159.3(3) . . ?
N1 W1 N5 82.5(5) . . ?
N5 W1 Au1 82.2(3) . . ?
C1 W1 Au1 46.7(5) . . ?
C1 W1 N3 112.8(6) . . ?
C1 W1 N1 153.9(6) . . ?
C1 W1 N5 118.0(7) . . ?
C1 W1 C2 81.5(7) . . ?
C1 W1 C3 80.6(7) . . ?
C2 W1 Au1 114.5(5) . . ?
C2 W1 N3 88.0(6) . . ?
C2 W1 N1 78.8(6) . . ?
C2 W1 N5 160.5(6) . . ?
C3 W1 Au1 108.6(5) . . ?
C3 W1 N3 166.5(6) . . ?
C3 W1 N1 84.5(6) . . ?
C3 W1 N5 87.7(6) . . ?
C3 W1 C2 95.8(7) . . ?
Cl4 Te1 Cl1 88.85(15) . . ?
Cl2 Te1 Cl4 175.56(15) . . ?
Cl2 Te1 Cl1 92.44(15) . . ?
Cl3 Te1 Cl4 87.07(16) . . ?
Cl3 Te1 Cl1 171.96(15) . . ?
Cl3 Te1 Cl2 91.13(16) . . ?
C1 Te1 Cl4 89.1(5) . . ?
C1 Te1 Cl1 83.1(4) . . ?
C1 Te1 Cl2 86.8(5) . . ?
C1 Te1 Cl3 89.9(4) . . ?
C20 S1 Au1 105.8(7) . . ?
C19 S1 Au1 105.4(7) . . ?
C19 S1 C20 98.9(11) . . ?
N3 N4 B1 119.2(12) . . ?
C12 N4 N3 110.8(12) . . ?
C12 N4 B1 129.2(13) . . ?
N4 N3 W1 120.0(9) . . ?
C10 N3 W1 132.0(10) . . ?
C10 N3 N4 107.2(12) . . ?
N2 N1 W1 117.4(9) . . ?
C5 N1 W1 135.3(12) . . ?
C5 N1 N2 106.2(13) . . ?
N6 N5 W1 118.7(10) . . ?
C15 N5 W1 133.6(11) . . ?
C15 N5 N6 107.3(12) . . ?
N1 N2 B1 121.1(12) . . ?
C7 N2 N1 109.5(13) . . ?
C7 N2 B1 129.1(14) . . ?
N5 N6 B1 119.9(12) . . ?
C17 N6 N5 108.9(14) . . ?
C17 N6 B1 131.2(14) . . ?
Au1 C1 Te1 117.5(8) . . ?
W1 C1 Au1 89.9(7) . . ?
W1 C1 Te1 152.6(9) . . ?
C10 C11 H11 126.6 . . ?
C10 C11 C12 106.8(13) . . ?
C12 C11 H11 126.6 . . ?
O1 C2 W1 178.1(16) . . ?
N2 C7 C6 108.4(14) . . ?
N2 C7 C8 123.5(16) . . ?
C6 C7 C8 128.1(16) . . ?
N3 C10 C11 108.5(13) . . ?
N3 C10 C9 124.5(14) . . ?
C11 C10 C9 126.9(14) . . ?
S1 C20 H20A 109.5 . . ?
S1 C20 H20B 109.5 . . ?
S1 C20 H20C 109.5 . . ?
H20A C20 H20B 109.5 . . ?
H20A C20 H20C 109.5 . . ?
H20B C20 H20C 109.5 . . ?
C7 C6 H6 126.8 . . ?
C5 C6 C7 106.4(14) . . ?
C5 C6 H6 126.8 . . ?
O2 C3 W1 175.2(16) . . ?
N1 C5 C6 109.5(14) . . ?
N1 C5 C4 123.2(17) . . ?
C6 C5 C4 127.2(16) . . ?
N5 C15 C16 108.9(15) . . ?
N5 C15 C14 125.0(15) . . ?
C16 C15 C14 126.0(16) . . ?
N4 C12 C11 106.8(13) . . ?
N4 C12 C13 123.5(15) . . ?
C11 C12 C13 129.7(15) . . ?
C7 C8 H8A 109.5 . . ?
C7 C8 H8B 109.5 . . ?
C7 C8 H8C 109.5 . . ?
H8A C8 H8B 109.5 . . ?
H8A C8 H8C 109.5 . . ?
H8B C8 H8C 109.5 . . ?
N6 C17 C16 109.2(15) . . ?
N6 C17 C18 121.8(18) . . ?
C16 C17 C18 129.0(17) . . ?
C15 C16 H16 127.2 . . ?
C17 C16 C15 105.7(16) . . ?
C17 C16 H16 127.2 . . ?
C5 C4 H4A 109.5 . . ?
C5 C4 H4B 109.5 . . ?
C5 C4 H4C 109.5 . . ?
H4A C4 H4B 109.5 . . ?
H4A C4 H4C 109.5 . . ?
H4B C4 H4C 109.5 . . ?
C10 C9 H9A 109.5 . . ?
C10 C9 H9B 109.5 . . ?
C10 C9 H9C 109.5 . . ?
H9A C9 H9B 109.5 . . ?
H9A C9 H9C 109.5 . . ?
H9B C9 H9C 109.5 . . ?
C15 C14 H14A 109.5 . . ?
C15 C14 H14B 109.5 . . ?
C15 C14 H14C 109.5 . . ?
H14A C14 H14B 109.5 . . ?
H14A C14 H14C 109.5 . . ?
H14B C14 H14C 109.5 . . ?
C12 C13 H13A 109.5 . . ?
C12 C13 H13B 109.5 . . ?
C12 C13 H13C 109.5 . . ?
H13A C13 H13B 109.5 . . ?
H13A C13 H13C 109.5 . . ?
H13B C13 H13C 109.5 . . ?
N4 B1 N2 109.6(13) . . ?
N4 B1 N6 107.5(13) . . ?
N4 B1 H1 113(10) . . ?
N2 B1 N6 108.7(13) . . ?
N2 B1 H1 110(10) . . ?
N6 B1 H1 108(10) . . ?
S1 C19 H19A 109.5 . . ?
S1 C19 H19B 109.5 . . ?
S1 C19 H19C 109.5 . . ?
H19A C19 H19B 109.5 . . ?
H19A C19 H19C 109.5 . . ?
H19B C19 H19C 109.5 . . ?
Cl2A C1A H1AA 108.7 . . ?
Cl2A C1A H1AB 108.7 . . ?
Cl1A C1A Cl2A 114.2(17) . . ?
Cl1A C1A H1AA 108.7 . . ?
Cl1A C1A H1AB 108.7 . . ?
H1AA C1A H1AB 107.6 . . ?
C17 C18 H18A 109.5 . . ?
C17 C18 H18B 109.5 . . ?
C17 C18 H18C 109.5 . . ?
H18A C18 H18B 109.5 . . ?
H18A C18 H18C 109.5 . . ?
H18B C18 H18C 109.5 . . ?

loop_
_geom_bond_atom_site_label_1
_geom_bond_atom_site_label_2
_geom_bond_distance
_geom_bond_site_symmetry_2
_geom_bond_publ_flag
Au1 W1 2.7843(9) . ?
Au1 S1 2.326(4) . ?
Au1 C1 2.028(15) . ?
W1 N3 2.193(13) . ?
W1 N1 2.208(12) . ?
W1 N5 2.223(12) . ?
W1 C1 1.910(17) . ?
W1 C2 2.051(18) . ?
W1 C3 2.034(17) . ?
Te1 Cl4 2.497(5) . ?
Te1 Cl1 2.653(5) . ?
Te1 Cl2 2.494(5) . ?
Te1 Cl3 2.418(5) . ?
Te1 C1 2.107(17) . ?
S1 C20 1.803(18) . ?
S1 C19 1.80(2) . ?
Cl2A C1A 1.75(3) . ?
Cl1A C1A 1.74(3) . ?
O1 C2 1.11(2) . ?
N4 N3 1.362(16) . ?
N4 C12 1.34(2) . ?
N4 B1 1.53(2) . ?
N3 C10 1.355(19) . ?
N1 N2 1.386(18) . ?
N1 C5 1.35(2) . ?
N5 N6 1.376(18) . ?
N5 C15 1.32(2) . ?
O2 C3 1.12(2) . ?
N2 C7 1.33(2) . ?
N2 B1 1.54(2) . ?
N6 C17 1.33(2) . ?
N6 B1 1.57(2) . ?
C11 H11 0.9300 . ?
C11 C10 1.39(2) . ?
C11 C12 1.40(2) . ?
C7 C6 1.38(2) . ?
C7 C8 1.51(2) . ?
C10 C9 1.48(2) . ?
C20 H20A 0.9600 . ?
C20 H20B 0.9600 . ?
C20 H20C 0.9600 . ?
C6 H6 0.9300 . ?
C6 C5 1.37(3) . ?
C5 C4 1.51(2) . ?
C15 C16 1.40(2) . ?
C15 C14 1.50(2) . ?
C12 C13 1.48(2) . ?
C8 H8A 0.9600 . ?
C8 H8B 0.9600 . ?
C8 H8C 0.9600 . ?
C17 C16 1.35(3) . ?
C17 C18 1.52(2) . ?
C16 H16 0.9300 . ?
C4 H4A 0.9600 . ?
C4 H4B 0.9600 . ?
C4 H4C 0.9600 . ?
C9 H9A 0.9600 . ?
C9 H9B 0.9600 . ?
C9 H9C 0.9600 . ?
C14 H14A 0.9600 . ?
C14 H14B 0.9600 . ?
C14 H14C 0.9600 . ?
C13 H13A 0.9600 . ?
C13 H13B 0.9600 . ?
C13 H13C 0.9600 . ?
B1 H1 1.15(2) . ?
C19 H19A 0.9600 . ?
C19 H19B 0.9600 . ?
C19 H19C 0.9600 . ?
C1A H1AA 0.9700 . ?
C1A H1AB 0.9700 . ?
C18 H18A 0.9600 . ?
C18 H18B 0.9600 . ?
C18 H18C 0.9600 . ?

loop_
_geom_torsion_atom_site_label_1
_geom_torsion_atom_site_label_2
_geom_torsion_atom_site_label_3
_geom_torsion_atom_site_label_4
_geom_torsion
_geom_torsion_site_symmetry_1
_geom_torsion_site_symmetry_2
_geom_torsion_site_symmetry_3
_geom_torsion_site_symmetry_4
_geom_torsion_publ_flag
W1 N3 C10 C11 170.4(12) . . . . ?
W1 N3 C10 C9 -13(3) . . . . ?
W1 N1 N2 C7 -170.5(10) . . . . ?
W1 N1 N2 B1 15.4(18) . . . . ?
W1 N1 C5 C6 168.4(12) . . . . ?
W1 N1 C5 C4 -15(3) . . . . ?
W1 N5 N6 C17 -174.2(11) . . . . ?
W1 N5 N6 B1 7.9(17) . . . . ?
W1 N5 C15 C16 173.3(12) . . . . ?
W1 N5 C15 C14 -8(3) . . . . ?
N4 N3 C10 C11 0.7(18) . . . . ?
N4 N3 C10 C9 177.6(15) . . . . ?
N3 N4 C12 C11 0.9(19) . . . . ?
N3 N4 C12 C13 179.4(17) . . . . ?
N3 N4 B1 N2 47.4(19) . . . . ?
N3 N4 B1 N6 -70.6(16) . . . . ?
N1 N2 C7 C6 -0.3(18) . . . . ?
N1 N2 C7 C8 178.4(15) . . . . ?
N1 N2 B1 N4 -67.7(18) . . . . ?
N1 N2 B1 N6 49.6(17) . . . . ?
N5 N6 C17 C16 0(2) . . . . ?
N5 N6 C17 C18 178.7(16) . . . . ?
N5 N6 B1 N4 54.8(17) . . . . ?
N5 N6 B1 N2 -63.8(17) . . . . ?
N5 C15 C16 C17 -1(2) . . . . ?
N2 N1 C5 C6 0.9(19) . . . . ?
N2 N1 C5 C4 177.4(16) . . . . ?
N2 C7 C6 C5 0.9(19) . . . . ?
N6 N5 C15 C16 1.5(19) . . . . ?
N6 N5 C15 C14 179.8(16) . . . . ?
N6 C17 C16 C15 1(2) . . . . ?
C7 N2 B1 N4 119.4(16) . . . . ?
C7 N2 B1 N6 -123.3(16) . . . . ?
C7 C6 C5 N1 -1(2) . . . . ?
C7 C6 C5 C4 -177.5(17) . . . . ?
C10 C11 C12 N4 0(2) . . . . ?
C10 C11 C12 C13 -179(2) . . . . ?
C5 N1 N2 C7 -0.3(17) . . . . ?
C5 N1 N2 B1 -174.4(14) . . . . ?
C15 N5 N6 C17 -0.9(18) . . . . ?
C15 N5 N6 B1 -178.8(13) . . . . ?
C12 N4 N3 W1 -172.2(11) . . . . ?
C12 N4 N3 C10 -1.0(18) . . . . ?
C12 N4 B1 N2 -121.2(17) . . . . ?
C12 N4 B1 N6 120.8(17) . . . . ?
C12 C11 C10 N3 0(2) . . . . ?
C12 C11 C10 C9 -176.9(17) . . . . ?
C8 C7 C6 C5 -177.8(16) . . . . ?
C17 N6 B1 N4 -122.5(18) . . . . ?
C17 N6 B1 N2 118.9(18) . . . . ?
C14 C15 C16 C17 -179.7(18) . . . . ?
B1 N4 N3 W1 17.2(18) . . . . ?
B1 N4 N3 C10 -171.6(14) . . . . ?
B1 N4 C12 C11 170.3(15) . . . . ?
B1 N4 C12 C13 -11(3) . . . . ?
B1 N2 C7 C6 173.1(15) . . . . ?
B1 N2 C7 C8 -8(3) . . . . ?
B1 N6 C17 C16 177.5(16) . . . . ?
B1 N6 C17 C18 -4(3) . . . . ?
C18 C17 C16 C15 -177.7(19) . . . . ?

loop_
_exptl_oxdiff_crystal_face_indexfrac_h
_exptl_oxdiff_crystal_face_indexfrac_k
_exptl_oxdiff_crystal_face_indexfrac_l
_exptl_oxdiff_crystal_face_x
_exptl_oxdiff_crystal_face_y
_exptl_oxdiff_crystal_face_z
-3.3620 -1.5773 -8.2499 0.2292 0.9600 0.1609
4.2285 1.8288 7.5591 -0.2213 -0.9282 -0.2991
-6.5043 -1.9584 3.9014 -0.0286 -0.1114 0.9934
5.9576 1.7070 -5.1494 0.0637 0.2582 -0.9640
-3.2376 -5.4139 -5.7093 -0.3684 0.8857 0.2825
2.0271 5.2037 6.4934 0.3819 -0.9190 -0.0975
-6.5696 -1.4288 3.7916 0.0490 -0.1231 0.9912
5.3295 -0.5429 -5.8144 -0.1816 0.4418 -0.8785
-1.1969 -7.1447 -1.6008 -0.8382 0.5122 0.1873
0.4759 7.0209 1.9410 0.8504 -0.5198 -0.0816
